data_4113013
loop_
_publ_author_name
'Jennifer R. Krumper'
'Michael Gerisch'
'Alessandra Magistrato'
'Ursula Rothlisberger'
'Robert G. Bergman'
'T. Don Tilley'

_publ_section_title
;
 Unusual Ar-H/Rh-H JHH NMR Coupling in Complexes of Rhodium(III):
 Experimental Evidence and Theoretical Support for an \h1-Arene Structure
;
_journal_name_full 'Journal of the American Chemical Society'
_journal_page_first 12492
_journal_page_last 12502
_journal_paper_doi 10.1021/ja047665b
_journal_volume 126
_journal_year 2004
_chemical_formula_sum 'C29 H41 Cl2 N2 O2 Rh'
_chemical_formula_weight 623.47
_space_group_IT_number 5
_symmetry_cell_setting monoclinic
_symmetry_Int_Tables_number 5
_symmetry_space_group_name_Hall 'C 2y'
_symmetry_space_group_name_H-M 'C 1 2 1'
_audit_creation_date 'Thu Apr 29 13:47:57 2004'
_audit_creation_method 'by teXsan'
_cell_angle_alpha 90
_cell_angle_beta 106.887(2)
_cell_angle_gamma 90
_cell_formula_units_Z 4
_cell_length_a 20.690(3)
_cell_length_b 8.419(1)
_cell_length_c 16.060(2)
_cell_measurement_reflns_used 1942
_cell_measurement_temperature 146.2
_cell_measurement_theta_max 22.5
_cell_measurement_theta_min 1.8
_cell_volume 2676.8(6)
_computing_cell_refinement 'Bruker-AXS SAINT v6.40'
_computing_data_collection 'Bruker-AXS SMART v5.054'
_computing_data_reduction 'Bruker-AXS SAINT v6.40'
_computing_publication_material teXsan
_computing_structure_refinement teXsan
_computing_structure_solution SIR92
_diffrn_measurement_device_type 'Bruker SMART 1000'
_diffrn_measurement_method /w-scans
_diffrn_radiation_type 'Mo K\a'
_diffrn_radiation_wavelength 0.7107
_diffrn_reflns_av_R_equivalents 0.037
_diffrn_reflns_limit_h_max 0
_diffrn_reflns_limit_h_min 0
_diffrn_reflns_limit_k_max 0
_diffrn_reflns_limit_k_min 0
_diffrn_reflns_limit_l_max 0
_diffrn_reflns_limit_l_min 0
_diffrn_reflns_number 0
_exptl_absorpt_coefficient_mu 0.866
_exptl_absorpt_correction_type none
_exptl_crystal_colour orange
_exptl_crystal_density_diffrn 1.547
_exptl_crystal_description fragment
_exptl_crystal_F_000 1296.00
_exptl_crystal_size_max 0.190
_exptl_crystal_size_mid 0.120
_exptl_crystal_size_min 0.090
_refine_diff_density_max 0.38
_refine_diff_density_min -0.28
_refine_ls_extinction_method none
_refine_ls_goodness_of_fit_ref 0.891
_refine_ls_hydrogen_treatment constr
_refine_ls_number_parameters 277
_refine_ls_number_reflns 2624
_refine_ls_R_factor_gt 0.0000
_refine_ls_shift/su_max 0.0360
_refine_ls_structure_factor_coef F
_refine_ls_weighting_details 'w = 1/[\s^2^(Fo) + 0.00022|Fo|^2^]'
_refine_ls_weighting_scheme calc
_refine_ls_wR_factor_ref 0.0300
_reflns_number_gt 0
_reflns_number_total 0
_reflns_threshold_expression F^2^>2.0\s(F^2^)
_cod_data_source_file ja047665bsi20040430_054601.cif
_cod_data_source_block jrk2146_for_Jen_Krumper_@_
_cod_original_sg_symbol_H-M 'C 2 '
_cod_original_formula_sum 'C29 H41 Cl2 N2 O2 Rh '
_cod_database_code 4113013

loop_
_symmetry_equiv_pos_as_xyz
x,y,z
-x,y,-z
1/2+x,1/2+y,z
1/2-x,1/2+y,-z

loop_
_atom_site_label
_atom_site_type_symbol
_atom_site_fract_x
_atom_site_fract_y
_atom_site_fract_z
_atom_site_U_iso_or_equiv
_atom_site_adp_type
_atom_site_occupancy
_atom_site_calc_flag
_atom_site_refinement_flags
Rh1 Rh 0.21129(3) 0.2979 0.22620(3) 0.0361(1) Uani 1.00 d .
Cl1 Cl 0.2640(1) 0.1088(3) 0.1604(1) 0.0611(8) Uani 1.00 d .
Cl2 Cl 0.16630(9) 0.4789(2) 0.3027(1) 0.0346(5) Uani 1.00 d .
O1 O 0.3101(3) 0.6501(7) 0.1249(4) 0.091(2) Uani 1.00 d .
O2 O 0.0640(2) -0.0545(5) 0.2174(3) 0.048(2) Uani 1.00 d .
N1 N 0.2717(3) 0.4733(9) 0.2039(4) 0.048(2) Uani 1.00 d .
N2 N 0.1494(3) 0.1193(7) 0.2446(4) 0.032(2) Uani 1.00 d .
C1 C 0.3261(4) 0.5581(10) 0.2693(5) 0.062(3) Uani 1.00 d .
C2 C 0.3450(4) 0.691(1) 0.2155(7) 0.088(4) Uani 1.00 d .
C3 C 0.2673(5) 0.531(1) 0.1293(6) 0.066(3) Uani 1.00 d .
C4 C 0.2179(5) 0.4829(9) 0.0447(5) 0.084(3) Uani 1.00 d .
C5 C 0.1503(5) 0.481(1) 0.0593(4) 0.064(3) Uani 1.00 d .
C6 C 0.1154(5) 0.6183(9) 0.0680(4) 0.063(3) Uani 1.00 d .
C7 C 0.0578(4) 0.6083(9) 0.0941(5) 0.060(3) Uani 1.00 d .
C8 C 0.0319(5) 0.467(1) 0.1157(5) 0.062(3) Uani 1.00 d .
C9 C 0.0650(4) 0.327(1) 0.1039(4) 0.052(3) Uani 1.00 d .
C10 C 0.1212(4) 0.3349(8) 0.0735(4) 0.060(3) Uani 1.00 d .
C11 C 0.0422(4) 0.167(1) 0.1242(5) 0.060(3) Uani 1.00 d .
C12 C 0.0899(4) 0.0813(8) 0.1986(5) 0.044(3) Uani 1.00 d .
C13 C 0.1165(4) -0.1321(7) 0.2841(5) 0.052(2) Uani 1.00 d .
C14 C 0.1755(3) -0.0104(9) 0.3094(4) 0.040(2) Uani 1.00 d .
C15 C 0.3848(4) 0.444(1) 0.3114(7) 0.087(4) Uani 1.00 d .
C16 C 0.4403(5) 0.530(2) 0.3824(8) 0.134(5) Uani 1.00 d .
C17 C 0.4145(4) 0.367(1) 0.245(1) 0.166(6) Uani 1.00 d .
C18 C 0.1915(3) 0.0466(8) 0.4029(4) 0.047(2) Uani 1.00 d .
C19 C 0.1334(4) 0.1256(10) 0.4244(4) 0.067(3) Uani 1.00 d .
C20 C 0.2193(4) -0.091(1) 0.4641(5) 0.086(3) Uani 1.00 d .
C21 C 0.1415(4) 0.783(1) 0.0486(4) 0.095(3) Uani 1.00 d .
C22 C -0.0255(4) 0.467(1) 0.1540(5) 0.079(3) Uani 1.00 d .
C23 C 0.0859(6) 0.529(2) 0.4964(8) 0.0633 Uiso 0.50 d G
C24 C 0.0176(6) 0.520(1) 0.4501(5) 0.0598 Uiso 0.50 d G
C25 C -0.0313(5) 0.520(1) 0.4944(6) 0.0809 Uiso 0.50 d G
C26 C -0.0118(6) 0.529(2) 0.5850(6) 0.0886 Uiso 0.50 d G
C27 C 0.0565(7) 0.538(2) 0.6314(5) 0.0918 Uiso 0.50 d G
C28 C 0.1053(5) 0.538(2) 0.5871(8) 0.1167 Uiso 0.50 d G
C29 C -0.1067(5) 0.509(2) 0.443(1) 0.1380 Uiso 0.50 d G
H1 H 0.3087 0.6024 0.3129 0.0750 Uiso 1.00 calc .
H2 H 0.3925 0.6941 0.2248 0.1059 Uiso 1.00 calc .
H3 H 0.3301 0.7911 0.2302 0.1059 Uiso 1.00 calc .
H4 H 0.2185 0.5571 0.0005 0.1004 Uiso 1.00 calc .
H5 H 0.2288 0.3802 0.0282 0.1004 Uiso 1.00 calc .
H6 H 0.0343 0.7038 0.0976 0.0721 Uiso 1.00 calc .
H7 H 0.1409 0.2386 0.0619 0.0718 Uiso 1.00 calc .
H8 H 0.0006 0.1798 0.1374 0.0723 Uiso 1.00 calc .
H9 H 0.0352 0.1025 0.0738 0.0723 Uiso 1.00 calc .
H10 H 0.1011 -0.1564 0.3329 0.0619 Uiso 1.00 calc .
H11 H 0.1303 -0.2271 0.2623 0.0619 Uiso 1.00 calc .
H12 H 0.2147 -0.0560 0.2999 0.0480 Uiso 1.00 calc .
H13 H 0.3674 0.3612 0.3389 0.1047 Uiso 1.00 calc .
H14 H 0.4755 0.4579 0.4085 0.1600 Uiso 1.00 calc .
H15 H 0.4578 0.6157 0.3570 0.1600 Uiso 1.00 calc .
H16 H 0.4214 0.5705 0.4256 0.1600 Uiso 1.00 calc .
H17 H 0.3795 0.3170 0.2009 0.1986 Uiso 1.00 calc .
H18 H 0.4351 0.4467 0.2189 0.1986 Uiso 1.00 calc .
H19 H 0.4473 0.2908 0.2727 0.1986 Uiso 1.00 calc .
H20 H 0.2266 0.1233 0.4113 0.0561 Uiso 1.00 calc .
H21 H 0.1479 0.1654 0.4822 0.0806 Uiso 1.00 calc .
H22 H 0.1172 0.2109 0.3851 0.0806 Uiso 1.00 calc .
H23 H 0.0981 0.0506 0.4195 0.0806 Uiso 1.00 calc .
H24 H 0.1867 -0.1736 0.4543 0.1036 Uiso 1.00 calc .
H25 H 0.2594 -0.1299 0.4536 0.1036 Uiso 1.00 calc .
H26 H 0.2293 -0.0556 0.5226 0.1036 Uiso 1.00 calc .
H27 H 0.1856 0.8008 0.0865 0.1145 Uiso 1.00 calc .
H28 H 0.1428 0.7863 -0.0101 0.1145 Uiso 1.00 calc .
H29 H 0.1120 0.8640 0.0573 0.1145 Uiso 1.00 calc .
H30 H -0.0133 0.5264 0.2065 0.0945 Uiso 1.00 calc .
H31 H -0.0638 0.5139 0.1140 0.0945 Uiso 1.00 calc .
H32 H -0.0357 0.3609 0.1658 0.0945 Uiso 1.00 calc .
H33 H 0.0044 0.5140 0.3884 0.0720 Uiso 0.50 calc P
H34 H 0.1193 0.5297 0.4664 0.0761 Uiso 0.50 calc P
H35 H 0.1519 0.5446 0.6187 0.1393 Uiso 0.50 calc P
H36 H 0.0697 0.5439 0.6931 0.1102 Uiso 0.50 calc P
H37 H -0.0451 0.5282 0.6152 0.1054 Uiso 0.50 calc P
H38 H 0.260(2) 0.271(6) 0.312(3) 0.0405 Uiso 1.00 calc .
H39 H -0.1122 0.5344 0.3838 0.1649 Uiso 0.50 calc P
H40 H -0.1315 0.5826 0.4668 0.1649 Uiso 0.50 calc P
H41 H -0.1226 0.4047 0.4474 0.1649 Uiso 0.50 calc P

loop_
_atom_site_aniso_label
_atom_site_aniso_U_11
_atom_site_aniso_U_22
_atom_site_aniso_U_33
_atom_site_aniso_U_12
_atom_site_aniso_U_13
_atom_site_aniso_U_23
Rh1 0.0488(3) 0.0362(3) 0.0269(2) -0.0128(4) 0.0165(2) -0.0073(4)
Cl1 0.086(2) 0.055(2) 0.058(2) -0.016(1) 0.047(1) -0.023(1)
Cl2 0.041(1) 0.034(1) 0.027(1) -0.0037(10) 0.0081(9) -0.0022(10)
O1 0.136(5) 0.079(4) 0.088(4) -0.064(4) 0.080(4) -0.036(4)
O2 0.052(3) 0.034(3) 0.046(3) -0.017(3) -0.004(3) 0.009(2)
N1 0.059(5) 0.051(4) 0.044(4) -0.022(4) 0.033(4) -0.011(4)
N2 0.033(4) 0.034(4) 0.025(3) -0.011(3) 0.002(3) -0.003(3)
C1 0.049(5) 0.075(6) 0.077(6) -0.034(5) 0.039(5) -0.032(5)
C2 0.104(7) 0.069(6) 0.117(8) -0.046(6) 0.072(7) -0.024(6)
C3 0.096(7) 0.053(6) 0.066(7) -0.048(5) 0.053(6) -0.026(5)
C4 0.169(9) 0.052(5) 0.049(5) -0.044(6) 0.063(6) -0.011(5)
C5 0.129(8) 0.051(6) 0.011(4) -0.039(6) 0.016(4) -0.000(4)
C6 0.117(8) 0.030(5) 0.026(4) -0.025(5) -0.005(5) -0.001(4)
C7 0.092(7) 0.039(5) 0.034(5) -0.005(5) -0.006(5) 0.008(4)
C8 0.083(8) 0.063(7) 0.018(5) -0.015(6) -0.019(5) 0.003(5)
C9 0.072(5) 0.047(7) 0.019(4) -0.022(5) -0.013(4) 0.007(4)
C10 0.118(6) 0.038(7) 0.012(3) -0.013(5) 0.001(4) -0.001(3)
C11 0.054(6) 0.051(6) 0.053(6) -0.014(5) -0.021(5) 0.014(5)
C12 0.057(6) 0.032(5) 0.041(5) -0.012(4) 0.008(5) 0.010(4)
C13 0.068(5) 0.027(4) 0.044(4) -0.008(4) -0.007(4) 0.011(3)
C14 0.043(4) 0.040(5) 0.031(4) 0.000(4) 0.002(3) 0.009(4)
C15 0.028(5) 0.094(8) 0.137(9) -0.021(5) 0.022(6) -0.005(7)
C16 0.061(7) 0.19(1) 0.15(1) -0.045(7) 0.029(8) -0.012(9)
C17 0.061(6) 0.13(1) 0.33(2) -0.020(6) 0.096(9) -0.09(1)
C18 0.048(5) 0.058(5) 0.029(4) -0.021(4) 0.003(4) 0.011(4)
C19 0.090(6) 0.073(6) 0.047(5) -0.014(5) 0.034(5) 0.000(4)
C20 0.081(6) 0.108(7) 0.049(5) -0.014(5) -0.014(5) 0.034(5)
C21 0.169(8) 0.055(5) 0.055(4) -0.036(8) 0.022(5) 0.003(6)
C22 0.081(6) 0.066(6) 0.067(6) 0.003(5) -0.015(5) 0.011(5)

loop_
_atom_type_symbol
_atom_type_description
_atom_type_scat_dispersion_real
_atom_type_scat_dispersion_imag
_atom_type_scat_source
Rh Rh -1.118 0.919
;International Tables for Crystallography
(1992, Vol. C, Tables 4.2.6.8 and 6.1.1.1)
;
Cl Cl 0.148 0.159
;International Tables for Crystallography
(1992, Vol. C, Tables 4.2.6.8 and 6.1.1.1)
;
O O 0.011 0.006
;International Tables for Crystallography
(1992, Vol. C, Tables 4.2.6.8 and 6.1.1.1)
;
N N 0.006 0.003
;International Tables for Crystallography
(1992, Vol. C, Tables 4.2.6.8 and 6.1.1.1)
;
C C 0.003 0.002
;International Tables for Crystallography
(1992, Vol. C, Tables 4.2.6.8 and 6.1.1.1)
;
H H 0.000 0.000
;International Tables for Crystallography
(1992, Vol. C, Table 6.1.1.2)
;

loop_
_geom_angle_atom_site_label_1
_geom_angle_atom_site_label_2
_geom_angle_atom_site_label_3
_geom_angle
_geom_angle_site_symmetry_2
_geom_angle_site_symmetry_3
_geom_angle_publ_flag
CL1 RH1 CL2 174.93(7) . . ?
CL1 RH1 N1 91.3(2) . . ?
CL1 RH1 N2 87.6(2) . . ?
CL2 RH1 N1 88.8(2) . . ?
CL2 RH1 N2 92.4(2) . . ?
N1 RH1 N2 178.2(2) . . ?
C2 O1 C3 105.3(7) . . ?
C12 O2 C13 107.0(5) . . ?
RH1 N1 C1 127.2(5) . . ?
RH1 N1 C3 124.5(6) . . ?
C1 N1 C3 108.4(7) . . ?
RH1 N2 C12 129.6(5) . . ?
RH1 N2 C14 121.4(4) . . ?
C12 N2 C14 108.1(6) . . ?
N1 C1 C2 102.6(6) . . ?
N1 C1 C15 110.4(7) . . ?
C2 C1 C15 113.8(8) . . ?
O1 C2 C1 104.7(6) . . ?
O1 C3 N1 117.7(7) . . ?
O1 C3 C4 116.0(8) . . ?
N1 C3 C4 126.3(9) . . ?
C3 C4 C5 106.6(8) . . ?
C4 C5 C6 123.1(8) . . ?
C4 C5 C10 120.0(8) . . ?
C6 C5 C10 116.6(9) . . ?
C5 C6 C7 120.0(8) . . ?
C5 C6 C21 120.2(9) . . ?
C7 C6 C21 119.8(8) . . ?
C6 C7 C8 123.9(8) . . ?
C7 C8 C9 116.5(9) . . ?
C7 C8 C22 120.8(9) . . ?
C9 C8 C22 122.6(9) . . ?
C8 C9 C10 120.1(8) . . ?
C8 C9 C11 122.1(8) . . ?
C10 C9 C11 117.8(8) . . ?
C5 C10 C9 122.4(8) . . ?
C9 C11 C12 115.6(6) . . ?
O2 C12 N2 117.8(6) . . ?
O2 C12 C11 112.2(6) . . ?
N2 C12 C11 130.0(7) . . ?
O2 C13 C14 105.1(5) . . ?
N2 C14 C13 101.6(5) . . ?
N2 C14 C18 112.8(6) . . ?
C13 C14 C18 113.4(6) . . ?
C1 C15 C16 110.5(8) . . ?
C1 C15 C17 112.5(8) . . ?
C16 C15 C17 110.8(8) . . ?
C14 C18 C19 114.1(5) . . ?
C14 C18 C20 109.4(6) . . ?
C19 C18 C20 111.5(7) . . ?
C24 C23 C25 37.6(7) 1_555 2_556 ?
C24 C23 C26 16.9(6) 1_555 2_556 ?
C24 C23 C28 120(1) . . ?
C24 C23 C29 128(1) 1_555 2_556 ?
C25 C23 C26 54.3(7) 2_556 2_556 ?
C25 C23 C28 82(1) 2_556 1_555 ?
C25 C23 C29 91(1) 2_556 2_556 ?
C26 C23 C28 136(1) 2_556 1_555 ?
C26 C23 C29 145(1) 2_556 2_556 ?
C28 C23 C29 16(1) 1_555 2_556 ?
C23 C24 C25 120.0(9) . . ?
C23 C24 C25 57(1) 1_555 2_556 ?
C23 C24 C26 115(2) 1_555 2_556 ?
C23 C24 C27 161(1) 1_555 2_556 ?
C25 C24 C25 62(1) 1_555 2_556 ?
C25 C24 C26 123(2) 1_555 2_556 ?
C25 C24 C27 76.6(8) 1_555 2_556 ?
C25 C24 C26 170(2) 2_556 2_556 ?
C25 C24 C27 138(1) 2_556 2_556 ?
C26 C24 C27 47(1) 2_556 2_556 ?
C23 C25 C24 157(1) 2_556 1_555 ?
C23 C25 C24 84(1) 2_556 2_556 ?
C23 C25 C25 164(1) 2_556 2_556 ?
C23 C25 C26 82(1) 2_556 1_555 ?
C23 C25 C26 142.3(9) 2_556 2_556 ?
C23 C25 C28 54.0(8) 2_556 2_556 ?
C23 C25 C29 38.3(9) 2_556 1_555 ?
C24 C25 C24 117(1) 1_555 2_556 ?
C24 C25 C25 37.1(8) 1_555 2_556 ?
C24 C25 C26 120.0(9) . . ?
C24 C25 C26 15.0(5) 1_555 2_556 ?
C24 C25 C28 103.4(8) 1_555 2_556 ?
C24 C25 C29 120.0(10) . . ?
C24 C25 C25 80(1) 2_556 2_556 ?
C24 C25 C26 3.8(10) 2_556 1_555 ?
C24 C25 C26 132(1) 2_556 2_556 ?
C24 C25 C28 138(1) 2_556 2_556 ?
C24 C25 C29 122(1) 2_556 1_555 ?
C25 C25 C26 82.9(10) 2_556 1_555 ?
C25 C25 C26 52.0(9) 2_556 2_556 ?
C25 C25 C28 140(1) 2_556 2_556 ?
C25 C25 C29 156(1) 2_556 1_555 ?
C26 C25 C26 134.6(8) 1_555 2_556 ?
C26 C25 C28 135(1) 1_555 2_556 ?
C26 C25 C29 120(1) . . ?
C26 C25 C28 88.4(7) 2_556 2_556 ?
C26 C25 C29 105.3(9) 2_556 1_555 ?
C28 C25 C29 18.6(8) 2_556 1_555 ?
C23 C26 C24 47(1) 2_556 2_556 ?
C23 C26 C25 43.6(7) 2_556 1_555 ?
C23 C26 C25 88.6(7) 2_556 2_556 ?
C23 C26 C27 163(1) 2_556 1_555 ?
C24 C26 C25 5(1) 2_556 1_555 ?
C24 C26 C25 41(1) 2_556 2_556 ?
C24 C26 C27 116(2) 2_556 1_555 ?
C25 C26 C25 45.1(7) 1_555 2_556 ?
C25 C26 C27 120(1) . . ?
C25 C26 C27 75.0(8) 2_556 1_555 ?
C24 C27 C26 16.7(6) 2_556 1_555 ?
C24 C27 C28 103.4(7) 2_556 1_555 ?
C24 C27 C29 92.4(7) 2_556 2_556 ?
C26 C27 C28 120.0(8) . . ?
C26 C27 C29 109.0(8) 1_555 2_556 ?
C28 C27 C29 12.9(7) 1_555 2_556 ?
C23 C28 C25 43.4(7) 1_555 2_556 ?
C23 C28 C27 120.0(9) . . ?
C23 C28 C29 29(1) 1_555 2_556 ?
C25 C28 C27 76.6(7) 2_556 1_555 ?
C25 C28 C29 63(1) 2_556 2_556 ?
C27 C28 C29 132(2) 1_555 2_556 ?
C23 C29 C25 50.3(10) 2_556 1_555 ?
C23 C29 C27 118(1) 2_556 2_556 ?
C23 C29 C28 133(2) 2_556 2_556 ?
C25 C29 C27 70.1(7) 1_555 2_556 ?
C25 C29 C28 98(1) 1_555 2_556 ?
C27 C29 C28 34(1) 2_556 2_556 ?
CL1 RH1 H38 91.652 . . no
CL2 RH1 H38 83.277 . . no
N1 RH1 H38 89.115 . . no
N2 RH1 H38 92.431 . . no
N1 C1 H1 109.933 . . no
C2 C1 H1 109.928 . . no
C15 C1 H1 109.901 . . no
O1 C2 H2 110.617 . . no
O1 C2 H3 110.659 . . no
C1 C2 H2 110.634 . . no
C1 C2 H3 110.677 . . no
H2 C2 H3 109.468 . . no
C3 C4 H4 110.182 . . no
C3 C4 H5 110.175 . . no
C5 C4 H4 110.155 . . no
C5 C4 H5 110.158 . . no
H4 C4 H5 109.501 . . no
C6 C7 H6 118.064 . . no
C8 C7 H6 118.003 . . no
C5 C10 H7 118.836 . . no
C9 C10 H7 118.765 . . no
C9 C11 H8 107.890 . . no
C9 C11 H9 107.994 . . no
C12 C11 H8 107.859 . . no
C12 C11 H9 107.978 . . no
H8 C11 H9 109.410 . . no
O2 C13 H10 110.515 . . no
O2 C13 H11 110.521 . . no
C14 C13 H10 110.610 . . no
C14 C13 H11 110.622 . . no
H10 C13 H11 109.460 . . no
N2 C14 H12 109.582 . . no
C13 C14 H12 109.572 . . no
C18 C14 H12 109.557 . . no
C1 C15 H13 107.596 . . no
C16 C15 H13 107.600 . . no
C17 C15 H13 107.695 . . no
C15 C16 H14 109.517 . . no
C15 C16 H15 109.557 . . no
C15 C16 H16 109.413 . . no
H14 C16 H15 109.578 . . no
H14 C16 H16 109.383 . . no
H15 C16 H16 109.380 . . no
C15 C17 H17 109.412 . . no
C15 C17 H18 109.494 . . no
C15 C17 H19 109.342 . . no
H17 C17 H18 109.613 . . no
H17 C17 H19 109.460 . . no
H18 C17 H19 109.506 . . no
C14 C18 H20 107.195 . . no
C19 C18 H20 107.136 . . no
C20 C18 H20 107.228 . . no
C18 C19 H21 109.528 . . no
C18 C19 H22 109.537 . . no
C18 C19 H23 109.498 . . no
H21 C19 H22 109.441 . . no
H21 C19 H23 109.411 . . no
H22 C19 H23 109.411 . . no
C18 C20 H24 109.496 . . no
C18 C20 H25 109.407 . . no
C18 C20 H26 109.511 . . no
H24 C20 H25 109.431 . . no
H24 C20 H26 109.543 . . no
H25 C20 H26 109.439 . . no
C6 C21 H27 109.468 . . no
C6 C21 H28 109.407 . . no
C6 C21 H29 109.446 . . no
H27 C21 H28 109.503 . . no
H27 C21 H29 109.543 . . no
H28 C21 H29 109.460 . . no
C8 C22 H30 109.382 . . no
C8 C22 H31 109.429 . . no
C8 C22 H32 109.277 . . no
H30 C22 H31 109.681 . . no
H30 C22 H32 109.499 . . no
H31 C22 H32 109.558 . . no
C24 C23 H34 120.131 . . no
C24 C23 H40 157.513 1_555 2_556 no
C25 C23 H34 157.488 2_556 1_555 no
C25 C23 H40 133.564 2_556 2_556 no
C26 C23 H34 103.569 2_556 1_555 no
C26 C23 H40 152.902 2_556 2_556 no
C28 C23 H34 119.869 . . no
C28 C23 H40 56.893 1_555 2_556 no
C29 C23 H34 109.701 2_556 1_555 no
C29 C23 H40 56.029 2_556 2_556 no
H34 C23 H40 67.682 1_555 2_556 no
C23 C24 H33 119.906 . . no
C25 C24 H33 120.095 . . no
C25 C24 H33 175.838 2_556 1_555 no
C26 C24 H33 11.284 2_556 1_555 no
C27 C24 H33 44.298 2_556 1_555 no
C23 C26 H33 138.547 2_556 2_556 no
C23 C26 H37 76.581 2_556 1_555 no
C24 C26 H33 154.236 2_556 2_556 no
C24 C26 H37 123.566 2_556 1_555 no
C25 C26 H33 159.624 1_555 2_556 no
C25 C26 H37 120.015 . . no
C25 C26 H33 127.067 2_556 2_556 no
C25 C26 H37 164.965 2_556 1_555 no
C27 C26 H33 58.038 1_555 2_556 no
C27 C26 H37 119.985 . . no
H33 C26 H37 65.883 2_556 1_555 no
C24 C27 H33 32.789 2_556 2_556 no
C24 C27 H36 136.554 2_556 1_555 no
C24 C27 H39 121.558 2_556 2_556 no
C26 C27 H33 17.226 1_555 2_556 no
C26 C27 H36 119.978 . . no
C26 C27 H39 138.216 1_555 2_556 no
C28 C27 H33 135.430 1_555 2_556 no
C28 C27 H36 120.022 . . no
C28 C27 H39 18.470 1_555 2_556 no
C29 C27 H33 123.416 2_556 2_556 no
C29 C27 H36 130.474 2_556 1_555 no
C29 C27 H39 29.340 2_556 2_556 no
H33 C27 H36 104.021 2_556 1_555 no
H33 C27 H39 152.492 2_556 2_556 no
H36 C27 H39 101.722 1_555 2_556 no
C23 C28 H35 120.096 . . no
C23 C28 H39 172.448 1_555 2_556 no
C23 C28 H40 47.268 1_555 2_556 no
C25 C28 H35 163.409 2_556 1_555 no
C25 C28 H39 137.258 2_556 2_556 no
C25 C28 H40 88.244 2_556 2_556 no
C27 C28 H35 119.904 . . no
C27 C28 H39 61.793 1_555 2_556 no
C27 C28 H40 155.509 1_555 2_556 no
C29 C28 H35 101.190 2_556 1_555 no
C29 C28 H39 143.457 2_556 2_556 no
C29 C28 H40 49.910 2_556 2_556 no
H35 C28 H39 58.659 1_555 2_556 no
H35 C28 H40 76.714 1_555 2_556 no
H39 C28 H40 134.181 2_556 2_556 no
C23 C29 H35 145.004 2_556 2_556 no
C23 C29 H39 150.225 2_556 1_555 no
C23 C29 H40 67.455 2_556 1_555 no
C23 C29 H41 98.866 2_556 1_555 no
C25 C29 H35 149.505 1_555 2_556 no
C25 C29 H39 109.381 . . no
C25 C29 H40 109.445 . . no
C25 C29 H41 109.408 . . no
C27 C29 H35 82.914 2_556 2_556 no
C27 C29 H39 40.038 2_556 1_555 no
C27 C29 H40 131.112 2_556 1_555 no
C27 C29 H41 116.517 2_556 1_555 no
C28 C29 H35 51.727 2_556 2_556 no
C28 C29 H39 16.321 2_556 1_555 no
C28 C29 H40 103.690 2_556 1_555 no
C28 C29 H41 125.413 2_556 1_555 no
H35 C29 H39 42.944 2_556 1_555 no
H35 C29 H40 77.643 2_556 1_555 no
H35 C29 H41 94.967 2_556 1_555 no
H39 C29 H40 109.557 . . no
H39 C29 H41 109.469 . . no
H40 C29 H41 109.567 . . no

loop_
_geom_bond_atom_site_label_1
_geom_bond_atom_site_label_2
_geom_bond_distance
_geom_bond_site_symmetry_2
_geom_bond_publ_flag
RH1 CL1 2.348(3) . yes
RH1 CL2 2.316(2) . yes
RH1 N1 2.033(7) . yes
RH1 N2 2.052(6) . yes
O1 C2 1.47(1) . yes
O1 C3 1.35(1) . yes
O2 C12 1.334(9) . yes
O2 C13 1.441(7) . yes
N1 C1 1.481(10) . yes
N1 C3 1.27(1) . yes
N2 C12 1.278(9) . yes
N2 C14 1.497(9) . yes
C1 C2 1.53(1) . yes
C1 C15 1.54(1) . yes
C3 C4 1.50(1) . yes
C4 C5 1.48(2) . yes
C5 C6 1.39(1) . yes
C5 C10 1.42(1) . yes
C6 C7 1.38(1) . yes
C6 C21 1.56(1) . yes
C7 C8 1.39(1) . yes
C8 C9 1.40(1) . yes
C8 C22 1.49(1) . yes
C9 C10 1.39(1) . yes
C9 C11 1.50(1) . yes
C11 C12 1.50(1) . yes
C13 C14 1.555(10) . yes
C14 C18 1.517(9) . yes
C15 C16 1.54(1) . yes
C15 C17 1.52(2) . yes
C18 C19 1.50(1) . yes
C18 C20 1.52(1) . yes
C23 C24 1.39(2) . yes
C23 C25 1.18(2) 2_556 yes
C23 C26 1.70(1) 2_556 yes
C23 C28 1.39(2) . yes
C23 C29 0.95(2) 2_556 yes
C24 C25 1.39(2) . yes
C24 C25 0.85(1) 2_556 yes
C24 C26 0.55(1) 2_556 yes
C24 C27 1.71(1) 2_556 yes
C25 C25 1.25(2) 2_556 yes
C25 C26 1.39(1) . yes
C25 C26 1.76(2) 2_556 yes
C25 C28 1.71(1) 2_556 yes
C25 C29 1.54(1) . yes
C26 C27 1.39(2) . yes
C27 C28 1.39(2) . yes
C27 C29 1.81(2) 2_556 yes
C28 C29 0.55(2) 2_556 yes
RH1 H38 1.470 . no
C1 H1 0.950 . no
C2 H2 0.950 . no
C2 H3 0.950 . no
C4 H4 0.950 . no
C4 H5 0.950 . no
C7 H6 0.950 . no
C10 H7 0.950 . no
C11 H8 0.951 . no
C11 H9 0.949 . no
C13 H10 0.950 . no
C13 H11 0.950 . no
C14 H12 0.950 . no
C15 H13 0.949 . no
C16 H14 0.949 . no
C16 H15 0.949 . no
C16 H16 0.952 . no
C17 H17 0.949 . no
C17 H18 0.949 . no
C17 H19 0.951 . no
C18 H20 0.950 . no
C19 H21 0.950 . no
C19 H22 0.950 . no
C19 H23 0.951 . no
C20 H24 0.950 . no
C20 H25 0.951 . no
C20 H26 0.950 . no
C21 H27 0.949 . no
C21 H28 0.950 . no
C21 H29 0.950 . no
C22 H30 0.949 . no
C22 H31 0.948 . no
C22 H32 0.951 . no
C23 H34 0.950 . no
C23 H40 1.057 2_556 no
C24 H33 0.949 . no
C26 H33 0.427 2_556 no
C26 H37 0.950 . no
C27 H33 1.224 2_556 no
C27 H36 0.951 . no
C27 H39 1.247 2_556 no
C28 H35 0.951 . no
C28 H39 0.448 2_556 no
C28 H40 1.205 2_556 no
C29 H35 1.188 2_556 no
C29 H39 0.950 . no
C29 H40 0.949 . no
C29 H41 0.950 . no

loop_
_geom_contact_atom_site_label_1
_geom_contact_atom_site_label_2
_geom_contact_distance
_geom_contact_site_symmetry_2
CL1 C4 3.582(9) 4_545
CL2 C13 3.420(7) 1_565
O2 C17 3.31(1) 3_445
O2 C7 3.442(9) 1_545
C7 C7 3.27(1) 2_555
C7 C8 3.55(1) 2_555
C8 C8 3.56(1) 2_555
C17 C27 3.37(2) 4_546

loop_
_geom_torsion_atom_site_label_1
_geom_torsion_atom_site_label_2
_geom_torsion_atom_site_label_3
_geom_torsion_atom_site_label_4
_geom_torsion
_geom_torsion_site_symmetry_1
_geom_torsion_site_symmetry_2
_geom_torsion_site_symmetry_3
_geom_torsion_site_symmetry_4
_geom_torsion_publ_flag
RH1 N1 C1 C2 -171.6(6) 1_555 1_555 1_555 1_555 yes
RH1 N1 C1 C15 66.8(10) 1_555 1_555 1_555 1_555 yes
RH1 N1 C3 O1 178.5(6) 1_555 1_555 1_555 1_555 yes
RH1 N1 C3 C4 0(1) 1_555 1_555 1_555 1_555 yes
RH1 N2 C12 O2 170.4(5) 1_555 1_555 1_555 1_555 yes
RH1 N2 C12 C11 -9(1) 1_555 1_555 1_555 1_555 yes
RH1 N2 C14 C13 -167.4(5) 1_555 1_555 1_555 1_555 yes
RH1 N2 C14 C18 70.8(7) 1_555 1_555 1_555 1_555 yes
CL1 RH1 N1 C1 -110.3(7) 1_555 1_555 1_555 1_555 yes
CL1 RH1 N1 C3 71.5(8) 1_555 1_555 1_555 1_555 yes
CL1 RH1 N2 C12 -96.8(7) 1_555 1_555 1_555 1_555 yes
CL1 RH1 N2 C14 70.8(5) 1_555 1_555 1_555 1_555 yes
CL2 RH1 N1 C1 64.6(7) 1_555 1_555 1_555 1_555 yes
CL2 RH1 N1 C3 -113.6(8) 1_555 1_555 1_555 1_555 yes
CL2 RH1 N2 C12 88.3(7) 1_555 1_555 1_555 1_555 yes
CL2 RH1 N2 C14 -104.1(5) 1_555 1_555 1_555 1_555 yes
O1 C2 C1 N1 -10.6(9) 1_555 1_555 1_555 1_555 yes
O1 C2 C1 C15 108.7(8) 1_555 1_555 1_555 1_555 yes
O1 C3 N1 C1 0(1) 1_555 1_555 1_555 1_555 yes
O1 C3 C4 C5 -130.0(8) 1_555 1_555 1_555 1_555 yes
O2 C12 N2 C14 1.5(9) 1_555 1_555 1_555 1_555 yes
O2 C12 C11 C9 174.8(7) 1_555 1_555 1_555 1_555 yes
O2 C13 C14 N2 -5.3(7) 1_555 1_555 1_555 1_555 yes
O2 C13 C14 C18 116.1(6) 1_555 1_555 1_555 1_555 yes
N1 RH1 N2 C12 -40(8) 1_555 1_555 1_555 1_555 yes
N1 RH1 N2 C14 126(7) 1_555 1_555 1_555 1_555 yes
N1 C1 C15 C16 -177.6(9) 1_555 1_555 1_555 1_555 yes
N1 C1 C15 C17 58(1) 1_555 1_555 1_555 1_555 yes
N1 C3 O1 C2 -7(1) 1_555 1_555 1_555 1_555 yes
N1 C3 C4 C5 48(1) 1_555 1_555 1_555 1_555 yes
N2 RH1 N1 C1 -166(7) 1_555 1_555 1_555 1_555 yes
N2 RH1 N1 C3 15(8) 1_555 1_555 1_555 1_555 yes
N2 C12 O2 C13 -5.3(9) 1_555 1_555 1_555 1_555 yes
N2 C12 C11 C9 -4(1) 1_555 1_555 1_555 1_555 yes
N2 C14 C18 C19 55.8(8) 1_555 1_555 1_555 1_555 yes
N2 C14 C18 C20 -178.6(6) 1_555 1_555 1_555 1_555 yes
C1 N1 C3 C4 -178.6(9) 1_555 1_555 1_555 1_555 yes
C1 C2 O1 C3 10.9(9) 1_555 1_555 1_555 1_555 yes
C2 O1 C3 C4 171.4(8) 1_555 1_555 1_555 1_555 yes
C2 C1 N1 C3 6.9(9) 1_555 1_555 1_555 1_555 yes
C2 C1 C15 C16 67(1) 1_555 1_555 1_555 1_555 yes
C2 C1 C15 C17 -56.7(10) 1_555 1_555 1_555 1_555 yes
C3 N1 C1 C15 -114.8(9) 1_555 1_555 1_555 1_555 yes
C3 C4 C5 C6 72.9(8) 1_555 1_555 1_555 1_555 yes
C3 C4 C5 C10 -100.9(7) 1_555 1_555 1_555 1_555 yes
C4 C5 C6 C7 -170.3(6) 1_555 1_555 1_555 1_555 yes
C4 C5 C6 C21 9.4(9) 1_555 1_555 1_555 1_555 yes
C4 C5 C10 C9 167.3(6) 1_555 1_555 1_555 1_555 yes
C5 C6 C7 C8 1(1) 1_555 1_555 1_555 1_555 yes
C5 C10 C9 C8 4.5(9) 1_555 1_555 1_555 1_555 yes
C5 C10 C9 C11 -174.6(6) 1_555 1_555 1_555 1_555 yes
C6 C5 C10 C9 -6.8(9) 1_555 1_555 1_555 1_555 yes
C6 C7 C8 C9 -4(1) 1_555 1_555 1_555 1_555 yes
C6 C7 C8 C22 172.2(7) 1_555 1_555 1_555 1_555 yes
C7 C6 C5 C10 3.6(9) 1_555 1_555 1_555 1_555 yes
C7 C8 C9 C10 1.1(9) 1_555 1_555 1_555 1_555 yes
C7 C8 C9 C11 -179.8(6) 1_555 1_555 1_555 1_555 yes
C8 C7 C6 C21 -177.8(6) 1_555 1_555 1_555 1_555 yes
C8 C9 C11 C12 -113.2(8) 1_555 1_555 1_555 1_555 yes
C10 C5 C6 C21 -176.6(5) 1_555 1_555 1_555 1_555 yes
C10 C9 C8 C22 -175.5(6) 1_555 1_555 1_555 1_555 yes
C10 C9 C11 C12 65.9(9) 1_555 1_555 1_555 1_555 yes
C11 C9 C8 C22 3(1) 1_555 1_555 1_555 1_555 yes
C11 C12 O2 C13 174.9(7) 1_555 1_555 1_555 1_555 yes
C11 C12 N2 C14 -178.6(8) 1_555 1_555 1_555 1_555 yes
C12 O2 C13 C14 6.3(7) 1_555 1_555 1_555 1_555 yes
C12 N2 C14 C13 2.5(8) 1_555 1_555 1_555 1_555 yes
C12 N2 C14 C18 -119.2(7) 1_555 1_555 1_555 1_555 yes
C13 C14 C18 C19 -59.1(8) 1_555 1_555 1_555 1_555 yes
C13 C14 C18 C20 66.5(8) 1_555 1_555 1_555 1_555 yes
C23 C24 C25 C24 -3(2) 1_555 1_555 1_555 2_556 yes
C23 C24 C25 C25 -3.8(7) 1_555 1_555 1_555 2_556 yes
C23 C24 C25 C26 0(1) 1_555 1_555 1_555 1_555 yes
C23 C24 C25 C26 167(2) 1_555 1_555 1_555 2_556 yes
C23 C24 C25 C28 170(1) 1_555 1_555 1_555 2_556 yes
C23 C24 C25 C29 -180.0 1_555 1_555 1_555 1_555 yes
C23 C24 C25 C24 175(1) 1_555 1_555 2_556 2_556 yes
C23 C24 C25 C25 176.1(8) 1_555 1_555 2_556 1_555 yes
C23 C24 C25 C26 172(1) 1_555 1_555 2_556 1_555 yes
C23 C24 C25 C26 45(15) 1_555 1_555 2_556 2_556 yes
C23 C24 C25 C28 4(1) 1_555 1_555 2_556 1_555 yes
C23 C24 C25 C29 -7(1) 1_555 1_555 2_556 2_556 yes
C23 C24 C26 C25 -167(2) 1_555 1_555 2_556 1_555 yes
C23 C24 C26 C25 -41(14) 1_555 1_555 2_556 2_556 yes
C23 C24 C26 C27 -172(1) 1_555 1_555 2_556 2_556 yes
C23 C24 C27 C26 20(3) 1_555 1_555 2_556 2_556 yes
C23 C24 C27 C28 -154(3) 1_555 1_555 2_556 2_556 yes
C23 C24 C27 C29 -161(3) 1_555 1_555 2_556 1_555 yes
C23 C25 C24 C25 -176.1(8) 1_555 2_556 1_555 1_555 yes
C23 C25 C24 C26 -45(15) 1_555 2_556 1_555 2_556 yes
C23 C25 C24 C27 -168(1) 1_555 2_556 1_555 2_556 yes
C23 C25 C24 C25 169(2) 1_555 2_556 2_556 1_555 yes
C23 C25 C24 C26 -1(4) 1_555 2_556 2_556 1_555 yes
C23 C25 C24 C27 -5(2) 1_555 2_556 2_556 1_555 yes
C23 C25 C25 C23 -149(6) 1_555 2_556 1_555 2_556 yes
C23 C25 C25 C24 14(3) 1_555 2_556 1_555 1_555 yes
C23 C25 C25 C24 -164(3) 1_555 2_556 1_555 2_556 yes
C23 C25 C25 C26 -161(3) 1_555 2_556 1_555 1_555 yes
C23 C25 C25 C26 12(3) 1_555 2_556 1_555 2_556 yes
C23 C25 C25 C28 6(3) 1_555 2_556 1_555 2_556 yes
C23 C25 C25 C29 23(3) 1_555 2_556 1_555 1_555 yes
C23 C25 C26 C24 178(2) 1_555 2_556 1_555 2_556 yes
C23 C25 C26 C25 172(1) 1_555 2_556 1_555 1_555 yes
C23 C25 C26 C27 -5(1) 1_555 2_556 1_555 1_555 yes
C23 C25 C26 C24 134(15) 1_555 2_556 2_556 1_555 yes
C23 C25 C26 C25 -176.8(8) 1_555 2_556 2_556 1_555 yes
C23 C25 C26 C27 -174(1) 1_555 2_556 2_556 2_556 yes
C23 C25 C28 C27 177(1) 1_555 2_556 1_555 1_555 yes
C23 C25 C28 C29 -27(2) 1_555 2_556 1_555 2_556 yes
C23 C25 C29 C27 162(1) 1_555 2_556 2_556 1_555 yes
C23 C25 C29 C28 142(3) 1_555 2_556 2_556 1_555 yes
C23 C26 C24 C25 167(2) 1_555 2_556 1_555 1_555 yes
C23 C26 C24 C25 41(14) 1_555 2_556 1_555 2_556 yes
C23 C26 C24 C27 172(1) 1_555 2_556 1_555 2_556 yes
C23 C26 C25 C24 -8(2) 1_555 2_556 1_555 1_555 yes
C23 C26 C25 C24 2(1) 1_555 2_556 1_555 2_556 yes
C23 C26 C25 C25 -2.2(5) 1_555 2_556 1_555 2_556 yes
C23 C26 C25 C26 6(1) 1_555 2_556 1_555 1_555 yes
C23 C26 C25 C28 174.5(9) 1_555 2_556 1_555 2_556 yes
C23 C26 C25 C29 -177(1) 1_555 2_556 1_555 1_555 yes
C23 C26 C25 C24 -134(15) 1_555 2_556 2_556 1_555 yes
C23 C26 C25 C24 174(1) 1_555 2_556 2_556 2_556 yes
C23 C26 C25 C25 176.8(8) 1_555 2_556 2_556 1_555 yes
C23 C26 C25 C26 169(1) 1_555 2_556 2_556 1_555 yes
C23 C26 C25 C28 7(1) 1_555 2_556 2_556 1_555 yes
C23 C26 C25 C29 -5(1) 1_555 2_556 2_556 2_556 yes
C23 C26 C27 C24 -18(3) 1_555 2_556 2_556 1_555 yes
C23 C26 C27 C28 -13(5) 1_555 2_556 2_556 2_556 yes
C23 C26 C27 C29 -20(4) 1_555 2_556 2_556 1_555 yes
C23 C28 C25 C24 -5(1) 1_555 1_555 2_556 1_555 yes
C23 C28 C25 C24 -177(1) 1_555 1_555 2_556 2_556 yes
C23 C28 C25 C25 -172(1) 1_555 1_555 2_556 1_555 yes
C23 C28 C25 C26 -176(1) 1_555 1_555 2_556 1_555 yes
C23 C28 C25 C26 -8(1) 1_555 1_555 2_556 2_556 yes
C23 C28 C25 C29 27(2) 1_555 1_555 2_556 2_556 yes
C23 C28 C27 C24 1(1) 1_555 1_555 1_555 2_556 yes
C23 C28 C27 C26 0(2) 1_555 1_555 1_555 1_555 yes
C23 C28 C27 C29 33(2) 1_555 1_555 1_555 2_556 yes
C23 C28 C29 C25 -40(2) 1_555 1_555 2_556 2_556 yes
C23 C28 C29 C27 -75(5) 1_555 1_555 2_556 1_555 yes
C23 C29 C25 C24 12(2) 1_555 2_556 2_556 1_555 yes
C23 C29 C25 C24 -171(1) 1_555 2_556 2_556 2_556 yes
C23 C29 C25 C25 -177(1) 1_555 2_556 2_556 1_555 yes
C23 C29 C25 C26 -167(1) 1_555 2_556 2_556 1_555 yes
C23 C29 C25 C26 8(1) 1_555 2_556 2_556 2_556 yes
C23 C29 C25 C28 -142(3) 1_555 2_556 2_556 1_555 yes
C23 C29 C27 C24 21(2) 1_555 2_556 1_555 2_556 yes
C23 C29 C27 C26 21(2) 1_555 2_556 1_555 1_555 yes
C23 C29 C27 C28 -127(4) 1_555 2_556 1_555 1_555 yes
C23 C29 C28 C25 40(2) 1_555 2_556 1_555 2_556 yes
C23 C29 C28 C27 75(5) 1_555 2_556 1_555 1_555 yes
C24 C23 C25 C25 -14(3) 1_555 1_555 2_556 1_555 yes
C24 C23 C25 C26 -170(2) 1_555 1_555 2_556 1_555 yes
C24 C23 C25 C26 -2.7(9) 1_555 1_555 2_556 2_556 yes
C24 C23 C25 C28 -176(1) 1_555 1_555 2_556 1_555 yes
C24 C23 C25 C29 169(1) 1_555 1_555 2_556 2_556 yes
C24 C23 C26 C25 7(1) 1_555 1_555 2_556 1_555 yes
C24 C23 C26 C25 5(1) 1_555 1_555 2_556 2_556 yes
C24 C23 C26 C27 22(3) 1_555 1_555 2_556 2_556 yes
C24 C23 C28 C25 2.5(9) 1_555 1_555 1_555 2_556 yes
C24 C23 C28 C27 0(2) 1_555 1_555 1_555 1_555 yes
C24 C23 C28 C29 124(4) 1_555 1_555 1_555 2_556 yes
C24 C23 C29 C25 -8(1) 1_555 1_555 2_556 2_556 yes
C24 C23 C29 C27 -26(2) 1_555 1_555 2_556 1_555 yes
C24 C23 C29 C28 -65(4) 1_555 1_555 2_556 1_555 yes
C24 C25 C23 C26 -167(2) 1_555 1_555 2_556 1_555 yes
C24 C25 C23 C28 6(3) 1_555 1_555 2_556 2_556 yes
C24 C25 C23 C29 20(3) 1_555 1_555 2_556 1_555 yes
C24 C25 C24 C25 0(1) 1_555 1_555 2_556 2_556 yes
C24 C25 C24 C26 130(14) 1_555 1_555 2_556 1_555 yes
C24 C25 C24 C27 7(2) 1_555 1_555 2_556 1_555 yes
C24 C25 C25 C24 179(1) 1_555 1_555 2_556 2_556 yes
C24 C25 C25 C26 176(1) 1_555 1_555 2_556 1_555 yes
C24 C25 C25 C26 2.9(9) 1_555 1_555 2_556 2_556 yes
C24 C25 C25 C28 171(1) 1_555 1_555 2_556 1_555 yes
C24 C25 C25 C29 -171(2) 1_555 1_555 2_556 2_556 yes
C24 C25 C26 C25 -2.3(9) 1_555 1_555 1_555 2_556 yes
C24 C25 C26 C27 0(1) 1_555 1_555 1_555 1_555 yes
C24 C25 C26 C25 -6(2) 1_555 1_555 2_556 2_556 yes
C24 C25 C26 C27 175(2) 1_555 1_555 2_556 2_556 yes
C24 C25 C28 C27 0(1) 1_555 1_555 2_556 2_556 yes
C24 C25 C28 C29 154(2) 1_555 1_555 2_556 1_555 yes
C24 C25 C29 C27 -8(1) 1_555 1_555 1_555 2_556 yes
C24 C25 C29 C28 -28(3) 1_555 1_555 1_555 2_556 yes
C24 C25 C23 C26 2.7(9) 1_555 2_556 1_555 2_556 yes
C24 C25 C23 C28 176(1) 1_555 2_556 1_555 1_555 yes
C24 C25 C23 C29 -169(1) 1_555 2_556 1_555 2_556 yes
C24 C25 C24 C25 0(2) 1_555 2_556 2_556 1_555 yes
C24 C25 C24 C26 -170(1) 1_555 2_556 2_556 1_555 yes
C24 C25 C24 C27 -174(1) 1_555 2_556 2_556 1_555 yes
C24 C25 C25 C24 -179(1) 1_555 2_556 1_555 2_556 yes
C24 C25 C25 C26 -176(1) 1_555 2_556 1_555 1_555 yes
C24 C25 C25 C26 -2.9(9) 1_555 2_556 1_555 2_556 yes
C24 C25 C25 C28 -8(1) 1_555 2_556 1_555 2_556 yes
C24 C25 C25 C29 8(2) 1_555 2_556 1_555 1_555 yes
C24 C25 C26 C25 4(1) 1_555 2_556 1_555 1_555 yes
C24 C25 C26 C27 -173(1) 1_555 2_556 1_555 1_555 yes
C24 C25 C26 C25 49(15) 1_555 2_556 2_556 1_555 yes
C24 C25 C26 C27 51(14) 1_555 2_556 2_556 2_556 yes
C24 C25 C28 C27 172(1) 1_555 2_556 1_555 1_555 yes
C24 C25 C28 C29 -33(3) 1_555 2_556 1_555 2_556 yes
C24 C25 C29 C27 174(1) 1_555 2_556 2_556 1_555 yes
C24 C25 C29 C28 154(2) 1_555 2_556 2_556 1_555 yes
C24 C26 C23 C25 -5(1) 1_555 2_556 1_555 2_556 yes
C24 C26 C23 C28 -14(2) 1_555 2_556 1_555 1_555 yes
C24 C26 C23 C29 7(3) 1_555 2_556 1_555 2_556 yes
C24 C26 C25 C25 6(2) 1_555 2_556 1_555 2_556 yes
C24 C26 C25 C26 15(3) 1_555 2_556 1_555 1_555 yes
C24 C26 C25 C28 -176(2) 1_555 2_556 1_555 2_556 yes
C24 C26 C25 C29 -168(2) 1_555 2_556 1_555 1_555 yes
C24 C26 C25 C25 -49(15) 1_555 2_556 2_556 1_555 yes
C24 C26 C25 C26 -56(15) 1_555 2_556 2_556 1_555 yes
C24 C26 C25 C28 141(15) 1_555 2_556 2_556 1_555 yes
C24 C26 C25 C29 128(15) 1_555 2_556 2_556 2_556 yes
C24 C26 C27 C28 5(2) 1_555 2_556 2_556 2_556 yes
C24 C26 C27 C29 -2(2) 1_555 2_556 2_556 1_555 yes
C24 C27 C26 C25 -3(1) 1_555 2_556 2_556 1_555 yes
C24 C27 C26 C25 -5(1) 1_555 2_556 2_556 2_556 yes
C24 C27 C28 C25 -0.2(9) 1_555 2_556 2_556 1_555 yes
C24 C27 C28 C29 -31(3) 1_555 2_556 2_556 1_555 yes
C24 C27 C29 C25 6.1(8) 1_555 2_556 1_555 1_555 yes
C24 C27 C29 C28 149(3) 1_555 2_556 1_555 2_556 yes
C25 C23 C24 C26 172(2) 1_555 2_556 2_556 1_555 yes
C25 C23 C24 C27 155(3) 1_555 2_556 2_556 1_555 yes
C25 C23 C26 C27 16(4) 1_555 2_556 1_555 1_555 yes
C25 C23 C28 C27 -2(1) 1_555 2_556 2_556 2_556 yes
C25 C23 C28 C29 122(4) 1_555 2_556 2_556 1_555 yes
C25 C23 C29 C27 -18(1) 1_555 2_556 1_555 2_556 yes
C25 C23 C29 C28 -57(3) 1_555 2_556 1_555 2_556 yes
C25 C24 C23 C26 -168(2) 1_555 1_555 1_555 2_556 yes
C25 C24 C23 C28 0(1) 1_555 1_555 1_555 1_555 yes
C25 C24 C23 C29 17(2) 1_555 1_555 1_555 2_556 yes
C25 C24 C25 C24 0(1) 1_555 1_555 2_556 2_556 yes
C25 C24 C25 C26 -3(1) 1_555 1_555 2_556 1_555 yes
C25 C24 C25 C26 -130(15) 1_555 1_555 2_556 2_556 yes
C25 C24 C25 C28 -171(1) 1_555 1_555 2_556 1_555 yes
C25 C24 C25 C29 176(1) 1_555 1_555 2_556 2_556 yes
C25 C24 C26 C27 -5(2) 1_555 1_555 2_556 2_556 yes
C25 C24 C27 C26 175(2) 1_555 1_555 2_556 2_556 yes
C25 C24 C27 C28 0(1) 1_555 1_555 2_556 2_556 yes
C25 C24 C27 C29 -6.5(9) 1_555 1_555 2_556 1_555 yes
C25 C24 C23 C26 -172(2) 1_555 2_556 2_556 1_555 yes
C25 C24 C23 C28 -4(1) 1_555 2_556 2_556 2_556 yes
C25 C24 C23 C29 13(2) 1_555 2_556 2_556 1_555 yes
C25 C24 C25 C24 0(2) 1_555 2_556 2_556 1_555 yes
C25 C24 C25 C26 171(2) 1_555 2_556 2_556 1_555 yes
C25 C24 C25 C26 3(1) 1_555 2_556 2_556 2_556 yes
C25 C24 C25 C28 174.7(7) 1_555 2_556 2_556 1_555 yes
C25 C24 C25 C29 -176.2(9) 1_555 2_556 2_556 2_556 yes
C25 C24 C26 C27 -130(14) 1_555 2_556 1_555 1_555 yes
C25 C24 C27 C26 168(3) 1_555 2_556 1_555 1_555 yes
C25 C24 C27 C28 -6(2) 1_555 2_556 1_555 1_555 yes
C25 C24 C27 C29 -13(2) 1_555 2_556 1_555 2_556 yes
C25 C25 C23 C26 -12(3) 1_555 2_556 1_555 2_556 yes
C25 C25 C23 C28 161(2) 1_555 2_556 1_555 1_555 yes
C25 C25 C23 C29 175(2) 1_555 2_556 1_555 2_556 yes
C25 C25 C24 C26 130(15) 1_555 2_556 1_555 2_556 yes
C25 C25 C24 C27 7(1) 1_555 2_556 1_555 2_556 yes
C25 C25 C24 C26 -171(2) 1_555 2_556 2_556 1_555 yes
C25 C25 C24 C27 -174(1) 1_555 2_556 2_556 1_555 yes
C25 C25 C26 C27 -177(1) 1_555 2_556 1_555 1_555 yes
C25 C25 C26 C27 2(1) 1_555 2_556 2_556 2_556 yes
C25 C25 C28 C27 5(1) 1_555 2_556 1_555 1_555 yes
C25 C25 C28 C29 159(2) 1_555 2_556 1_555 2_556 yes
C25 C25 C29 C27 -14(2) 1_555 2_556 2_556 1_555 yes
C25 C25 C29 C28 -34(4) 1_555 2_556 2_556 1_555 yes
C25 C26 C23 C28 -8(1) 1_555 1_555 2_556 2_556 yes
C25 C26 C23 C29 13(2) 1_555 1_555 2_556 1_555 yes
C25 C26 C24 C27 130(14) 1_555 1_555 2_556 1_555 yes
C25 C26 C25 C26 8(1) 1_555 1_555 2_556 2_556 yes
C25 C26 C25 C28 176.7(6) 1_555 1_555 2_556 1_555 yes
C25 C26 C25 C29 -175.4(8) 1_555 1_555 2_556 2_556 yes
C25 C26 C27 C28 0(2) 1_555 1_555 1_555 1_555 yes
C25 C26 C27 C29 -7(1) 1_555 1_555 1_555 2_556 yes
C25 C26 C23 C28 -6(1) 1_555 2_556 1_555 1_555 yes
C25 C26 C23 C29 15(3) 1_555 2_556 1_555 2_556 yes
C25 C26 C24 C27 5(2) 1_555 2_556 1_555 2_556 yes
C25 C26 C25 C26 -6(1) 1_555 2_556 2_556 1_555 yes
C25 C26 C25 C28 -169(1) 1_555 2_556 2_556 1_555 yes
C25 C26 C25 C29 177(1) 1_555 2_556 2_556 2_556 yes
C25 C26 C27 C28 1(1) 1_555 2_556 2_556 2_556 yes
C25 C26 C27 C29 -5(1) 1_555 2_556 2_556 1_555 yes
C25 C28 C23 C26 7(1) 1_555 2_556 2_556 1_555 yes
C25 C28 C23 C29 -122(4) 1_555 2_556 2_556 1_555 yes
C25 C28 C27 C26 -1(1) 1_555 2_556 2_556 2_556 yes
C25 C28 C27 C29 31(3) 1_555 2_556 2_556 1_555 yes
C25 C28 C29 C27 -34(3) 1_555 2_556 1_555 2_556 yes
C25 C29 C23 C26 -10(2) 1_555 1_555 2_556 1_555 yes
C25 C29 C23 C28 57(3) 1_555 1_555 2_556 2_556 yes
C25 C29 C27 C26 6(1) 1_555 1_555 2_556 2_556 yes
C25 C29 C27 C28 -142(3) 1_555 1_555 2_556 2_556 yes
C25 C29 C28 C27 34(3) 1_555 1_555 2_556 2_556 yes
C26 C23 C24 C27 -16(2) 1_555 2_556 2_556 1_555 yes
C26 C23 C25 C28 -173(1) 1_555 2_556 1_555 2_556 yes
C26 C23 C25 C29 172(1) 1_555 2_556 1_555 1_555 yes
C26 C23 C28 C27 4(2) 1_555 2_556 2_556 2_556 yes
C26 C23 C28 C29 129(4) 1_555 2_556 2_556 1_555 yes
C26 C23 C29 C27 -29(3) 1_555 2_556 1_555 2_556 yes
C26 C23 C29 C28 -68(5) 1_555 2_556 1_555 2_556 yes
C26 C24 C23 C28 168(2) 1_555 2_556 2_556 2_556 yes
C26 C24 C23 C29 -174(2) 1_555 2_556 2_556 1_555 yes
C26 C24 C25 C28 -41(15) 1_555 2_556 1_555 2_556 yes
C26 C24 C25 C29 -53(15) 1_555 2_556 1_555 1_555 yes
C26 C24 C25 C28 3(2) 1_555 2_556 2_556 1_555 yes
C26 C24 C25 C29 12(2) 1_555 2_556 2_556 2_556 yes
C26 C24 C27 C28 -175(2) 1_555 2_556 1_555 1_555 yes
C26 C24 C27 C29 177(2) 1_555 2_556 1_555 2_556 yes
C26 C25 C23 C28 173(1) 1_555 1_555 2_556 2_556 yes
C26 C25 C23 C29 -172(1) 1_555 1_555 2_556 1_555 yes
C26 C25 C24 C27 -171(1) 1_555 1_555 1_555 2_556 yes
C26 C25 C24 C27 -122(15) 1_555 1_555 2_556 1_555 yes
C26 C25 C25 C26 -173(1) 1_555 1_555 2_556 2_556 yes
C26 C25 C25 C28 -5(1) 1_555 1_555 2_556 1_555 yes
C26 C25 C25 C29 11(2) 1_555 1_555 2_556 2_556 yes
C26 C25 C26 C25 8(1) 1_555 1_555 2_556 2_556 yes
C26 C25 C26 C27 -169(1) 1_555 1_555 2_556 2_556 yes
C26 C25 C28 C27 168(1) 1_555 1_555 2_556 2_556 yes
C26 C25 C28 C29 -36(3) 1_555 1_555 2_556 1_555 yes
C26 C25 C29 C27 171(1) 1_555 1_555 1_555 2_556 yes
C26 C25 C29 C28 151(2) 1_555 1_555 1_555 2_556 yes
C26 C25 C23 C28 5(1) 1_555 2_556 1_555 1_555 yes
C26 C25 C23 C29 19(2) 1_555 2_556 1_555 2_556 yes
C26 C25 C24 C27 3(2) 1_555 2_556 1_555 2_556 yes
C26 C25 C24 C27 -3(2) 1_555 2_556 2_556 1_555 yes
C26 C25 C25 C26 173(1) 1_555 2_556 1_555 2_556 yes
C26 C25 C25 C28 168(1) 1_555 2_556 1_555 2_556 yes
C26 C25 C25 C29 -174(2) 1_555 2_556 1_555 1_555 yes
C26 C25 C26 C25 -6(1) 1_555 2_556 2_556 1_555 yes
C26 C25 C26 C27 -4(2) 1_555 2_556 2_556 2_556 yes
C26 C25 C28 C27 1.2(10) 1_555 2_556 1_555 1_555 yes
C26 C25 C28 C29 155(2) 1_555 2_556 1_555 2_556 yes
C26 C25 C29 C27 -5.3(9) 1_555 2_556 2_556 1_555 yes
C26 C25 C29 C28 -25(2) 1_555 2_556 2_556 1_555 yes
C26 C27 C28 C29 -33(4) 1_555 1_555 1_555 2_556 yes
C26 C27 C29 C28 149(3) 1_555 1_555 2_556 1_555 yes
C27 C24 C23 C28 151(2) 1_555 2_556 2_556 2_556 yes
C27 C24 C23 C29 169(2) 1_555 2_556 2_556 1_555 yes
C27 C24 C25 C28 -164(1) 1_555 2_556 1_555 2_556 yes
C27 C24 C25 C29 -176(1) 1_555 2_556 1_555 1_555 yes
C27 C24 C25 C28 -0.2(9) 1_555 2_556 2_556 1_555 yes
C27 C24 C25 C29 8(1) 1_555 2_556 2_556 2_556 yes
C27 C26 C23 C28 7(5) 1_555 1_555 2_556 2_556 yes
C27 C26 C23 C29 30(6) 1_555 1_555 2_556 1_555 yes
C27 C26 C25 C28 -167(1) 1_555 1_555 1_555 2_556 yes
C27 C26 C25 C29 180.0 1_555 1_555 1_555 1_555 yes
C27 C26 C25 C28 -1.2(10) 1_555 1_555 2_556 1_555 yes
C27 C26 C25 C29 6(1) 1_555 1_555 2_556 2_556 yes
C27 C28 C23 C29 -124(4) 1_555 1_555 1_555 2_556 yes
C27 C28 C25 C29 -154(3) 1_555 1_555 2_556 2_556 yes
C27 C29 C23 C28 38(2) 1_555 2_556 1_555 1_555 yes
C27 C29 C25 C28 20(2) 1_555 2_556 2_556 1_555 yes
C28 C23 C25 C29 -13(1) 1_555 1_555 2_556 2_556 yes
C28 C25 C23 C29 13(1) 1_555 2_556 1_555 2_556 yes
C28 C25 C25 C28 163(1) 1_555 2_556 1_555 2_556 yes
C28 C25 C25 C29 180.0 1_555 2_556 1_555 1_555 yes
C29 C25 C25 C29 -163(4) 1_555 1_555 2_556 2_556 yes
